data_7050547
loop_
_publ_author_name
'Eric A. Bruton'
'Lee Brammer'
'F. Christopher Pigge'
'Christer B. Aaker\"oy'
'Destin S. Leinen'

_publ_section_title
;
 Hydrogen bond patterns in aromatic and aliphatic dioximes
;
_journal_issue 7
_journal_name_full 'New J. Chem.'
_journal_page_first 1084
_journal_page_last 1094
_journal_paper_doi 10.1039/b301045g
_journal_volume 27
_journal_year 2003
_chemical_formula_sum 'C8 H10 N4 O2'
_chemical_formula_weight 194.20
_chemical_melting_point 453.6(5)
_chemical_name_common E,E-1,3-benzenediamidioxime
_chemical_name_systematic
;
?
;
_space_group_IT_number 15
_symmetry_cell_setting monoclinic
_symmetry_space_group_name_Hall '-C 2yc'
_symmetry_space_group_name_H-M 'C 1 2/c 1'
_atom_sites_solution_hydrogens difmap
_atom_sites_solution_primary direct
_atom_sites_solution_secondary difmap
_audit_creation_method SHELXL-97
_cell_angle_alpha 90.00
_cell_angle_beta 101.412(8)
_cell_angle_gamma 90.00
_cell_formula_units_Z 8
_cell_length_a 13.1956(15)
_cell_length_b 12.1099(17)
_cell_length_c 11.8156(17)
_cell_measurement_reflns_used 1377
_cell_measurement_temperature 123(5)
_cell_measurement_theta_max 26.23
_cell_measurement_theta_min 2.30
_cell_volume 1850.8(4)
_computing_cell_refinement 'Bruker SMART'
_computing_data_collection 'Bruker SMART'
_computing_data_reduction 'Bruker SAINT'
_computing_molecular_graphics 'Bruker SHELXTL (Sheldrick, 2001)'
_computing_publication_material 'Bruker SHELXTL (Sheldrick, 2001)'
_computing_structure_refinement 'SHELXL-97 (Sheldrick, 1997)'
_computing_structure_solution 'SHELXS-97 (Sheldrick, 1997)'
_diffrn_ambient_temperature 123(5)
_diffrn_measured_fraction_theta_full 0.935
_diffrn_measured_fraction_theta_max 0.935
_diffrn_measurement_device_type 'Bruker SMART CCD diffractometer'
_diffrn_measurement_method 'omega scans'
_diffrn_radiation_monochromator graphite
_diffrn_radiation_source 'normal-focus sealed tube'
_diffrn_radiation_type MoK\a
_diffrn_radiation_wavelength 0.71073
_diffrn_reflns_av_R_equivalents 0.0706
_diffrn_reflns_av_sigmaI/netI 0.0872
_diffrn_reflns_limit_h_max 17
_diffrn_reflns_limit_h_min -17
_diffrn_reflns_limit_k_max 16
_diffrn_reflns_limit_k_min -15
_diffrn_reflns_limit_l_max 10
_diffrn_reflns_limit_l_min -15
_diffrn_reflns_number 7314
_diffrn_reflns_theta_full 28.29
_diffrn_reflns_theta_max 28.29
_diffrn_reflns_theta_min 2.30
_exptl_absorpt_coefficient_mu 0.104
_exptl_absorpt_correction_T_max 0.9948
_exptl_absorpt_correction_T_min 0.9835
_exptl_absorpt_correction_type empirical
_exptl_absorpt_process_details SADABS
_exptl_crystal_colour colorless
_exptl_crystal_density_diffrn 1.394
_exptl_crystal_density_meas ?
_exptl_crystal_density_method 'not measured'
_exptl_crystal_description plate
_exptl_crystal_F_000 816
_exptl_crystal_size_max 0.16
_exptl_crystal_size_mid 0.13
_exptl_crystal_size_min 0.05
_refine_diff_density_max 0.231
_refine_diff_density_min -0.202
_refine_diff_density_rms 0.056
_refine_ls_extinction_method none
_refine_ls_goodness_of_fit_ref 0.974
_refine_ls_hydrogen_treatment refxyz
_refine_ls_matrix_type full
_refine_ls_number_parameters 167
_refine_ls_number_reflns 2145
_refine_ls_number_restraints 0
_refine_ls_restrained_S_all 0.974
_refine_ls_R_factor_all 0.1092
_refine_ls_R_factor_gt 0.0475
_refine_ls_shift/su_max 0.000
_refine_ls_shift/su_mean 0.000
_refine_ls_structure_factor_coef Fsqd
_refine_ls_weighting_details 'calc w==1/[\s^2^(Fo^2^)+(0.0523P)^2^+0.0000P] where P==(Fo^2^+2Fc^2^)/3'
_refine_ls_weighting_scheme calc
_refine_ls_wR_factor_gt 0.0946
_refine_ls_wR_factor_ref 0.1146
_reflns_number_gt 1258
_reflns_number_total 2145
_reflns_threshold_expression >2sigma(I)
_cod_data_source_file b301045g.txt
_cod_data_source_block l15302q
_cod_depositor_comments
;
The following automatic conversions were performed:
'_symmetry_cell_setting' value 'Monoclinic' changed to 'monoclinic'
according to '/home/adriana/struct/CIF-dictionaries/cif_core.dic'
dictionary named 'cif_core.dic' version 2.4.1 from 2010-06-29.

Automatic conversion script
Id: cif_fix_enum 1555 2011-01-17 13:19:09Z saulius 

The following automatic conversions were performed:

'_chemical_melting_point' value '180 - 181 deg C' was changed to
'453.6(5)' - it was converted from degrees Celsius(C) to Kelvins(K),
the average value was taken and precision was estimated.

Automatic conversion script
Id: cif_fix_values 1569 2011-02-09 13:29:24Z adriana 

The following automatic conversions were performed:

'_exptl_crystal_density_meas' value 'no' was changed to '?' - the
value is perceived as not measured.

Automatic conversion script
Id: cif_fix_values 3008 2015-01-20 13:52:24Z robertas 
;
_cod_original_sg_symbol_H-M C2/c
_cod_database_code 7050547

loop_
_symmetry_equiv_pos_as_xyz
'x, y, z'
'-x, y, -z+1/2'
'x+1/2, y+1/2, z'
'-x+1/2, y+1/2, -z+1/2'
'-x, -y, -z'
'x, -y, z-1/2'
'-x+1/2, -y+1/2, -z'
'x+1/2, -y+1/2, z-1/2'

loop_
_atom_site_label
_atom_site_type_symbol
_atom_site_fract_x
_atom_site_fract_y
_atom_site_fract_z
_atom_site_U_iso_or_equiv
_atom_site_adp_type
_atom_site_occupancy
_atom_site_symmetry_multiplicity
_atom_site_calc_flag
_atom_site_refinement_flags
_atom_site_disorder_assembly
_atom_site_disorder_group
O1 O 0.92571(10) 0.52481(13) 0.36165(13) 0.0274(4) Uani 1 1 d . . .
H1 H 0.961(2) 0.591(2) 0.359(3) 0.065(9) Uiso 1 1 d . . .
N1 N 0.86217(11) 0.51381(13) 0.25068(15) 0.0203(4) Uani 1 1 d . . .
C1 C 0.73592(14) 0.39673(15) 0.13843(19) 0.0190(5) Uani 1 1 d . . .
O2 O 0.34595(9) 0.18721(11) 0.10705(13) 0.0219(4) Uani 1 1 d . . .
H2 H 0.3515(17) 0.124(2) 0.157(2) 0.052(8) Uiso 1 1 d . . .
C2 C 0.63674(14) 0.35828(15) 0.1429(2) 0.0194(5) Uani 1 1 d . . .
H2C H 0.6158(15) 0.3509(16) 0.218(2) 0.023(6) Uiso 1 1 d . . .
N2 N 0.81485(16) 0.35464(16) 0.33708(19) 0.0343(5) Uani 1 1 d . . .
H2A H 0.8582(17) 0.3678(19) 0.403(2) 0.034(7) Uiso 1 1 d . . .
H2B H 0.7798(19) 0.291(2) 0.334(2) 0.054(8) Uiso 1 1 d . . .
N3 N 0.45220(11) 0.21124(13) 0.10624(15) 0.0201(4) Uani 1 1 d . . .
C3 C 0.56632(14) 0.33599(15) 0.04117(19) 0.0192(5) Uani 1 1 d . . .
C4 C 0.59529(16) 0.34931(16) -0.0646(2) 0.0238(5) Uani 1 1 d . . .
H4 H 0.5467(15) 0.3340(16) -0.1333(19) 0.022(6) Uiso 1 1 d . . .
N4 N 0.37945(14) 0.35975(15) -0.01028(18) 0.0275(5) Uani 1 1 d . . .
H4A H 0.3147(17) 0.3478(17) 0.004(2) 0.033(7) Uiso 1 1 d . . .
H4B H 0.3928(15) 0.4266(19) -0.0310(19) 0.027(6) Uiso 1 1 d . . .
C5 C 0.69488(16) 0.38464(17) -0.0687(2) 0.0249(5) Uani 1 1 d . . .
H5 H 0.7135(16) 0.3923(19) -0.145(2) 0.043(7) Uiso 1 1 d . . .
C6 C 0.76458(16) 0.40829(15) 0.0319(2) 0.0208(5) Uani 1 1 d . . .
H6 H 0.8340(15) 0.4315(16) 0.0300(19) 0.028(6) Uiso 1 1 d . . .
C7 C 0.80888(14) 0.42338(16) 0.24713(19) 0.0197(5) Uani 1 1 d . . .
C8 C 0.45984(14) 0.29945(15) 0.04805(19) 0.0188(5) Uani 1 1 d . . .

loop_
_atom_site_aniso_label
_atom_site_aniso_U_11
_atom_site_aniso_U_22
_atom_site_aniso_U_33
_atom_site_aniso_U_23
_atom_site_aniso_U_13
_atom_site_aniso_U_12
O1 0.0248(8) 0.0316(8) 0.0240(10) -0.0018(7) 0.0006(7) -0.0105(6)
N1 0.0174(8) 0.0233(9) 0.0192(11) -0.0007(8) 0.0009(7) -0.0026(7)
C1 0.0183(10) 0.0160(9) 0.0225(13) 0.0015(9) 0.0039(9) 0.0021(7)
O2 0.0162(7) 0.0220(7) 0.0267(10) 0.0028(7) 0.0027(6) -0.0024(6)
C2 0.0205(10) 0.0190(10) 0.0191(13) 0.0027(10) 0.0050(9) 0.0006(8)
N2 0.0383(11) 0.0318(11) 0.0263(13) 0.0110(10) -0.0093(10) -0.0157(9)
N3 0.0144(8) 0.0230(9) 0.0226(11) 0.0017(8) 0.0032(7) -0.0024(6)
C3 0.0181(10) 0.0164(10) 0.0234(13) -0.0002(9) 0.0047(9) 0.0010(7)
C4 0.0267(12) 0.0239(11) 0.0197(13) -0.0009(10) 0.0024(10) -0.0023(9)
N4 0.0188(10) 0.0205(10) 0.0412(14) 0.0096(9) 0.0009(8) -0.0015(7)
C5 0.0277(11) 0.0272(11) 0.0215(14) 0.0020(11) 0.0092(10) 0.0003(9)
C6 0.0191(10) 0.0185(10) 0.0257(14) 0.0013(9) 0.0062(9) 0.0003(8)
C7 0.0168(9) 0.0191(10) 0.0235(13) 0.0011(9) 0.0047(9) -0.0010(8)
C8 0.0189(10) 0.0177(10) 0.0188(12) -0.0022(9) 0.0010(9) 0.0008(8)

loop_
_atom_type_symbol
_atom_type_description
_atom_type_scat_dispersion_real
_atom_type_scat_dispersion_imag
_atom_type_scat_source
C C 0.0033 0.0016 'International Tables Vol C Tables 4.2.6.8 and 6.1.1.4'
H H 0.0000 0.0000 'International Tables Vol C Tables 4.2.6.8 and 6.1.1.4'
N N 0.0061 0.0033 'International Tables Vol C Tables 4.2.6.8 and 6.1.1.4'
O O 0.0106 0.0060 'International Tables Vol C Tables 4.2.6.8 and 6.1.1.4'

loop_
_geom_angle_atom_site_label_1
_geom_angle_atom_site_label_2
_geom_angle_atom_site_label_3
_geom_angle
_geom_angle_site_symmetry_1
_geom_angle_site_symmetry_3
_geom_angle_publ_flag
C7 N1 O1 109.10(17) . . ?
C6 C1 C2 119.40(19) . . ?
C6 C1 C7 121.09(18) . . ?
C2 C1 C7 119.5(2) . . ?
C3 C2 C1 120.1(2) . . ?
C8 N3 O2 110.65(14) . . ?
C4 C3 C2 119.95(18) . . ?
C4 C3 C8 120.97(18) . . ?
C2 C3 C8 119.1(2) . . ?
C3 C4 C5 119.9(2) . . ?
C6 C5 C4 120.4(2) . . ?
C5 C6 C1 120.2(2) . . ?
N1 C7 N2 123.5(2) . . ?
N1 C7 C1 117.86(18) . . ?
N2 C7 C1 118.60(17) . . ?
N3 C8 N4 125.62(18) . . ?
N3 C8 C3 116.77(16) . . ?
N4 C8 C3 117.57(18) . . ?

loop_
_geom_bond_atom_site_label_1
_geom_bond_atom_site_label_2
_geom_bond_distance
_geom_bond_site_symmetry_2
_geom_bond_publ_flag
O1 N1 1.416(2) . ?
N1 C7 1.298(2) . ?
C1 C6 1.391(3) . ?
C1 C2 1.400(3) . ?
C1 C7 1.480(3) . ?
O2 N3 1.4338(19) . ?
C2 C3 1.392(3) . ?
N2 C7 1.340(3) . ?
N3 C8 1.285(2) . ?
C3 C4 1.386(3) . ?
C3 C8 1.491(3) . ?
C4 C5 1.392(3) . ?
N4 C8 1.358(2) . ?
C5 C6 1.381(3) . ?

loop_
_geom_hbond_atom_site_label_D
_geom_hbond_atom_site_label_H
_geom_hbond_atom_site_label_A
_geom_hbond_distance_DH
_geom_hbond_distance_HA
_geom_hbond_distance_DA
_geom_hbond_angle_DHA
_geom_hbond_site_symmetry_A
O2 H2 N1 0.96(3) 1.72(3) 2.682(2) 177(2) 3_445
O1 H1 N3 0.92(3) 1.85(3) 2.756(2) 165(3) 4_655
N4 H4A O2 0.91(2) 2.30(2) 3.022(2) 135.6(19) 7
N2 H2B O2 0.90(3) 2.29(3) 3.099(2) 149(2) 2_655
N2 H2A O2 0.88(2) 2.54(3) 3.175(3) 129.4(18) 8_556
N2 H2A N3 0.88(2) 2.66(3) 3.428(3) 146.7(19) 8_556
N2 H2B N4 0.90(3) 2.73(3) 3.180(3) 111.9(18) 8_556
N2 H2B O2 0.90(3) 2.29(3) 3.099(2) 149(2) 2_655

loop_
_cod_related_entry_id
_cod_related_entry_database
_cod_related_entry_code
1 ChemSpider 238575
